data_1507911
loop_
_publ_author_name
'Liu, Lu'
'Li, Xiaoli'
'Xu, Chunying'
'Han, Gang'
'Zhao, Ying'
'Hou, Hongwei'
'Fan, Yaoting'

_publ_section_title
;
 Construction of six coordination networks based on a flexible
 bis(methylbenzimidazole) ligand and isomeric benzenedicarboxylates
;
_journal_name_full
;
Inorganica Chimica Acta
;
_journal_page_first 66
_journal_page_last 74
_journal_paper_doi 10.1016/j.ica.2012.04.043
_journal_volume 391
_journal_year 2012
_chemical_formula_moiety 'C27 H24 N4 O4 Zn'
_chemical_formula_sum 'C27 H24 N4 O4 Zn'
_chemical_formula_weight 533.87
_space_group_IT_number 2
_symmetry_cell_setting triclinic
_symmetry_space_group_name_Hall '-P 1'
_symmetry_space_group_name_H-M 'P -1'
_atom_sites_solution_hydrogens geom
_atom_sites_solution_primary direct
_atom_sites_solution_secondary difmap
_cell_angle_alpha 65.41(3)
_cell_angle_beta 83.30(3)
_cell_angle_gamma 67.56(3)
_cell_formula_units_Z 2
_cell_length_a 10.848(2)
_cell_length_b 11.268(2)
_cell_length_c 11.565(2)
_cell_measurement_temperature 293(2)
_cell_volume 1186.6(5)
_computing_structure_refinement 'SHELXL-97 (Sheldrick, 1997)'
_computing_structure_solution 'SHELXS-97 (Sheldrick, 1990)'
_diffrn_ambient_temperature 293(2)
_diffrn_measured_fraction_theta_full 0.992
_diffrn_measured_fraction_theta_max 0.992
_diffrn_radiation_monochromator graphite
_diffrn_radiation_source 'fine-focus sealed tube'
_diffrn_radiation_type MoK\a
_diffrn_radiation_wavelength 0.71073
_diffrn_reflns_av_R_equivalents 0.0274
_diffrn_reflns_av_sigmaI/netI 0.0396
_diffrn_reflns_limit_h_max 14
_diffrn_reflns_limit_h_min -14
_diffrn_reflns_limit_k_max 14
_diffrn_reflns_limit_k_min -14
_diffrn_reflns_limit_l_max 14
_diffrn_reflns_limit_l_min -15
_diffrn_reflns_number 14832
_diffrn_reflns_theta_full 27.88
_diffrn_reflns_theta_max 27.88
_diffrn_reflns_theta_min 2.03
_exptl_absorpt_coefficient_mu 1.078
_exptl_absorpt_correction_T_max 1.0000
_exptl_absorpt_correction_T_min 0.9029
_exptl_absorpt_correction_type multi-scan
_exptl_crystal_colour Colorless
_exptl_crystal_density_diffrn 1.494
_exptl_crystal_density_method 'not measured'
_exptl_crystal_description Prism
_exptl_crystal_F_000 552
_exptl_crystal_size_max 0.2000
_exptl_crystal_size_mid 0.2000
_exptl_crystal_size_min 0.2000
_refine_diff_density_max 0.355
_refine_diff_density_min -0.320
_refine_diff_density_rms 0.062
_refine_ls_extinction_method none
_refine_ls_goodness_of_fit_ref 1.065
_refine_ls_hydrogen_treatment constr
_refine_ls_matrix_type full
_refine_ls_number_parameters 327
_refine_ls_number_reflns 5619
_refine_ls_number_restraints 0
_refine_ls_restrained_S_all 1.065
_refine_ls_R_factor_all 0.0496
_refine_ls_R_factor_gt 0.0431
_refine_ls_shift/su_max 0.001
_refine_ls_shift/su_mean 0.000
_refine_ls_structure_factor_coef Fsqd
_refine_ls_weighting_details 'calc w=1/[\s^2^(Fo^2^)+(0.0484P)^2^+0.3392P] where P=(Fo^2^+2Fc^2^)/3'
_refine_ls_weighting_scheme calc
_refine_ls_wR_factor_gt 0.0968
_refine_ls_wR_factor_ref 0.1013
_reflns_number_gt 4977
_reflns_number_total 5619
_reflns_threshold_expression >2sigma(I)
_cod_data_source_file ICA-2012-391-66-74-5.cif
_cod_data_source_block 5
_cod_depositor_comments
;
The following automatic conversions were performed:

'_exptl_absorpt_correction_type' value 'Multi-scan' changed to
'multi-scan' according to the built-in table from CIF Core dictionary
named 'cif_core.dic' version 2.4.1 from 2010-06-29.

Automatic conversion script
Id: cif_fix_values 1715 2011-07-08 13:25:40Z adriana 
;
_cod_original_cell_volume 1186.6(4)
_cod_database_code 1507911

loop_
_symmetry_equiv_pos_as_xyz
'x, y, z'
'-x, -y, -z'

loop_
_atom_site_label
_atom_site_type_symbol
_atom_site_fract_x
_atom_site_fract_y
_atom_site_fract_z
_atom_site_U_iso_or_equiv
_atom_site_adp_type
_atom_site_occupancy
_atom_site_symmetry_multiplicity
_atom_site_calc_flag
_atom_site_refinement_flags
Zn1 Zn 0.19852(2) 0.81939(3) 0.16140(2) 0.02871(10) Uani 1 1 d .
N1 N 0.35970(18) 0.64478(19) 0.16997(17) 0.0302(4) Uani 1 1 d .
N2 N 0.49127(18) 0.4336(2) 0.17839(18) 0.0315(4) Uani 1 1 d .
N3 N 0.20896(18) 0.87505(19) 0.30760(17) 0.0292(4) Uani 1 1 d .
N4 N 0.22876(19) 0.8654(2) 0.50060(18) 0.0332(4) Uani 1 1 d .
O1 O 0.02380(16) 0.80999(18) 0.16702(15) 0.0371(4) Uani 1 1 d .
O2 O 0.05781(18) 0.6629(2) 0.37211(17) 0.0501(5) Uani 1 1 d .
O3 O 0.18758(19) 0.89140(19) -0.11102(17) 0.0431(4) Uani 1 1 d .
O4 O 0.22557(16) 0.97678(17) 0.01774(14) 0.0346(4) Uani 1 1 d .
C1 C 0.3682(2) 0.5145(2) 0.1994(2) 0.0306(5) Uani 1 1 d .
C2 C 0.2583(3) 0.4618(3) 0.2458(3) 0.0452(6) Uani 1 1 d .
H2A H 0.2051 0.5053 0.3000 0.068 Uiso 1 1 calc R
H2B H 0.2949 0.3619 0.2929 0.068 Uiso 1 1 calc R
H2C H 0.2036 0.4842 0.1746 0.068 Uiso 1 1 calc R
C3 C 0.4843(2) 0.6490(2) 0.1263(2) 0.0304(5) Uani 1 1 d .
C4 C 0.5315(2) 0.7589(3) 0.0841(2) 0.0380(5) Uani 1 1 d .
H4 H 0.4780 0.8466 0.0828 0.046 Uiso 1 1 calc R
C5 C 0.6606(3) 0.7319(3) 0.0445(3) 0.0454(6) Uani 1 1 d .
H5 H 0.6950 0.8027 0.0161 0.054 Uiso 1 1 calc R
C6 C 0.7403(3) 0.6008(3) 0.0463(3) 0.0482(7) Uani 1 1 d .
H6 H 0.8264 0.5871 0.0178 0.058 Uiso 1 1 calc R
C7 C 0.6967(2) 0.4903(3) 0.0886(2) 0.0416(6) Uani 1 1 d .
H7 H 0.7506 0.4030 0.0896 0.050 Uiso 1 1 calc R
C8 C 0.5664(2) 0.5178(2) 0.1300(2) 0.0316(5) Uani 1 1 d .
C9 C 0.5386(2) 0.2834(2) 0.2073(2) 0.0362(5) Uani 1 1 d .
H9A H 0.6065 0.2621 0.1489 0.043 Uiso 1 1 calc R
H9B H 0.4649 0.2608 0.1945 0.043 Uiso 1 1 calc R
C10 C 0.5965(2) 0.1927(3) 0.3436(2) 0.0368(5) Uani 1 1 d .
H10A H 0.5346 0.2261 0.4008 0.044 Uiso 1 1 calc R
H10B H 0.6053 0.0969 0.3650 0.044 Uiso 1 1 calc R
C11 C 0.2532(2) 0.7920(2) 0.4270(2) 0.0297(5) Uani 1 1 d .
C12 C 0.3210(3) 0.6372(2) 0.4777(2) 0.0428(6) Uani 1 1 d .
H12A H 0.2600 0.5938 0.5260 0.064 Uiso 1 1 calc R
H12B H 0.3970 0.6085 0.5316 0.064 Uiso 1 1 calc R
H12C H 0.3499 0.6090 0.4083 0.064 Uiso 1 1 calc R
C13 C 0.1511(2) 1.0113(2) 0.3029(2) 0.0300(5) Uani 1 1 d .
C14 C 0.0874(2) 1.1392(3) 0.2022(2) 0.0396(6) Uani 1 1 d .
H14 H 0.0778 1.1449 0.1210 0.048 Uiso 1 1 calc R
C15 C 0.0392(3) 1.2571(3) 0.2289(3) 0.0494(7) Uani 1 1 d .
H15 H -0.0028 1.3443 0.1636 0.059 Uiso 1 1 calc R
C16 C 0.0517(3) 1.2494(3) 0.3518(3) 0.0534(7) Uani 1 1 d .
H16 H 0.0172 1.3313 0.3659 0.064 Uiso 1 1 calc R
C17 C 0.1133(3) 1.1245(3) 0.4504(3) 0.0485(7) Uani 1 1 d .
H17 H 0.1214 1.1187 0.5319 0.058 Uiso 1 1 calc R
C18 C 0.1637(2) 1.0057(2) 0.4233(2) 0.0341(5) Uani 1 1 d .
C19 C 0.2683(2) 0.8062(3) 0.6358(2) 0.0389(6) Uani 1 1 d .
H19A H 0.2715 0.7104 0.6754 0.047 Uiso 1 1 calc R
H19B H 0.2015 0.8599 0.6769 0.047 Uiso 1 1 calc R
C20 C 0.2151(2) 0.9776(2) -0.0919(2) 0.0290(5) Uani 1 1 d .
C21 C 0.2545(2) 1.0881(2) -0.2012(2) 0.0272(4) Uani 1 1 d .
C22 C 0.3906(2) 1.0555(3) -0.2195(2) 0.0347(5) Uani 1 1 d .
H22 H 0.4514 0.9706 -0.1645 0.042 Uiso 1 1 calc R
C23 C 0.4367(2) 1.1476(3) -0.3185(2) 0.0400(6) Uani 1 1 d .
H23 H 0.5279 1.1245 -0.3299 0.048 Uiso 1 1 calc R
C24 C 0.3472(3) 1.2739(3) -0.4001(2) 0.0421(6) Uani 1 1 d .
H24 H 0.3782 1.3367 -0.4657 0.050 Uiso 1 1 calc R
C25 C -0.0160(2) 0.7481(2) 0.2766(2) 0.0339(5) Uani 1 1 d .
C26 C -0.1642(2) 0.7860(2) 0.2857(2) 0.0303(5) Uani 1 1 d .
C27 C -0.2115(3) 0.6925(3) 0.3845(2) 0.0380(5) Uani 1 1 d .
H27 H -0.1515 0.6073 0.4400 0.046 Uiso 1 1 calc R

loop_
_atom_site_aniso_label
_atom_site_aniso_U_11
_atom_site_aniso_U_22
_atom_site_aniso_U_33
_atom_site_aniso_U_23
_atom_site_aniso_U_13
_atom_site_aniso_U_12
Zn1 0.02668(15) 0.03026(15) 0.02684(15) -0.01098(11) 0.00341(10) -0.00933(11)
N1 0.0279(10) 0.0309(10) 0.0304(10) -0.0132(8) 0.0026(7) -0.0089(8)
N2 0.0298(10) 0.0309(10) 0.0322(10) -0.0156(8) 0.0000(8) -0.0061(8)
N3 0.0318(10) 0.0282(9) 0.0249(9) -0.0097(8) 0.0013(7) -0.0093(8)
N4 0.0355(11) 0.0374(11) 0.0270(10) -0.0141(9) 0.0009(8) -0.0122(9)
O1 0.0289(8) 0.0464(10) 0.0323(9) -0.0126(8) 0.0063(7) -0.0152(7)
O2 0.0364(10) 0.0513(11) 0.0433(11) -0.0047(9) -0.0043(8) -0.0107(9)
O3 0.0529(11) 0.0430(10) 0.0464(11) -0.0235(9) 0.0139(8) -0.0283(9)
O4 0.0388(9) 0.0381(9) 0.0249(8) -0.0103(7) 0.0035(7) -0.0153(7)
C1 0.0293(11) 0.0324(12) 0.0284(11) -0.0144(10) 0.0001(9) -0.0071(9)
C2 0.0392(14) 0.0430(14) 0.0547(17) -0.0218(13) 0.0082(12) -0.0161(12)
C3 0.0276(11) 0.0353(12) 0.0258(11) -0.0117(9) -0.0003(8) -0.0091(9)
C4 0.0363(13) 0.0388(13) 0.0370(13) -0.0128(11) -0.0040(10) -0.0131(11)
C5 0.0379(14) 0.0524(16) 0.0438(15) -0.0114(13) 0.0008(11) -0.0232(13)
C6 0.0305(13) 0.0610(18) 0.0421(15) -0.0131(13) 0.0072(11) -0.0156(12)
C7 0.0309(13) 0.0475(15) 0.0355(13) -0.0151(12) 0.0048(10) -0.0063(11)
C8 0.0296(11) 0.0362(12) 0.0248(11) -0.0114(10) -0.0012(9) -0.0081(9)
C9 0.0370(13) 0.0341(12) 0.0378(13) -0.0192(11) -0.0055(10) -0.0062(10)
C10 0.0394(13) 0.0339(12) 0.0368(13) -0.0163(11) -0.0015(10) -0.0102(10)
C11 0.0283(11) 0.0325(11) 0.0280(11) -0.0120(9) -0.0002(9) -0.0107(9)
C12 0.0495(16) 0.0316(13) 0.0380(14) -0.0112(11) -0.0069(11) -0.0061(11)
C13 0.0274(11) 0.0279(11) 0.0324(12) -0.0116(9) 0.0021(9) -0.0088(9)
C14 0.0366(13) 0.0335(13) 0.0385(14) -0.0070(11) 0.0010(10) -0.0106(10)
C15 0.0403(15) 0.0289(13) 0.0654(19) -0.0103(13) 0.0008(13) -0.0082(11)
C16 0.0460(16) 0.0384(15) 0.082(2) -0.0337(15) 0.0087(15) -0.0126(12)
C17 0.0495(16) 0.0512(16) 0.0563(17) -0.0345(15) 0.0065(13) -0.0174(13)
C18 0.0322(12) 0.0343(12) 0.0366(13) -0.0155(10) 0.0028(10) -0.0122(10)
C19 0.0411(14) 0.0489(15) 0.0248(12) -0.0151(11) 0.0009(10) -0.0141(12)
C20 0.0237(11) 0.0277(11) 0.0312(12) -0.0113(9) 0.0055(8) -0.0067(8)
C21 0.0287(11) 0.0335(11) 0.0250(11) -0.0152(9) 0.0056(8) -0.0145(9)
C22 0.0303(12) 0.0361(12) 0.0349(13) -0.0135(10) 0.0038(9) -0.0110(10)
C23 0.0300(13) 0.0493(15) 0.0434(14) -0.0202(12) 0.0123(10) -0.0190(11)
C24 0.0437(15) 0.0458(15) 0.0366(14) -0.0116(12) 0.0130(11) -0.0252(12)
C25 0.0310(12) 0.0325(12) 0.0359(13) -0.0131(10) 0.0022(10) -0.0103(10)
C26 0.0302(12) 0.0339(12) 0.0276(11) -0.0131(10) 0.0037(9) -0.0126(9)
C27 0.0393(14) 0.0361(13) 0.0318(12) -0.0070(10) 0.0041(10) -0.0151(11)

loop_
_atom_type_symbol
_atom_type_description
_atom_type_scat_dispersion_real
_atom_type_scat_dispersion_imag
_atom_type_scat_source
C C 0.0033 0.0016 'International Tables Vol C Tables 4.2.6.8 and 6.1.1.4'
H H 0.0000 0.0000 'International Tables Vol C Tables 4.2.6.8 and 6.1.1.4'
N N 0.0061 0.0033 'International Tables Vol C Tables 4.2.6.8 and 6.1.1.4'
O O 0.0106 0.0060 'International Tables Vol C Tables 4.2.6.8 and 6.1.1.4'
Zn Zn 0.2839 1.4301 'International Tables Vol C Tables 4.2.6.8 and 6.1.1.4'

loop_
_geom_angle_atom_site_label_1
_geom_angle_atom_site_label_2
_geom_angle_atom_site_label_3
_geom_angle
_geom_angle_site_symmetry_1
_geom_angle_site_symmetry_3
O1 Zn1 O4 116.03(8) . .
O1 Zn1 N1 117.30(8) . .
O4 Zn1 N1 105.65(8) . .
O1 Zn1 N3 105.45(8) . .
O4 Zn1 N3 99.53(7) . .
N1 Zn1 N3 111.52(8) . .
C1 N1 C3 105.93(19) . .
C1 N1 Zn1 130.44(16) . .
C3 N1 Zn1 123.12(15) . .
C1 N2 C8 107.41(19) . .
C1 N2 C9 126.6(2) . .
C8 N2 C9 125.94(19) . .
C11 N3 C13 105.97(18) . .
C11 N3 Zn1 128.36(16) . .
C13 N3 Zn1 125.08(15) . .
C11 N4 C18 107.34(19) . .
C11 N4 C19 125.9(2) . .
C18 N4 C19 126.8(2) . .
C25 O1 Zn1 117.36(15) . .
C20 O4 Zn1 114.75(14) . .
N1 C1 N2 111.7(2) . .
N1 C1 C2 125.4(2) . .
N2 C1 C2 122.9(2) . .
C8 C3 N1 108.9(2) . .
C8 C3 C4 120.6(2) . .
N1 C3 C4 130.5(2) . .
C5 C4 C3 117.3(2) . .
C4 C5 C6 121.3(3) . .
C7 C6 C5 122.6(2) . .
C6 C7 C8 115.9(2) . .
N2 C8 C3 106.03(19) . .
N2 C8 C7 131.7(2) . .
C3 C8 C7 122.3(2) . .
N2 C9 C10 112.10(19) . .
C19 C10 C9 113.1(2) 2_666 .
N3 C11 N4 111.9(2) . .
N3 C11 C12 125.3(2) . .
N4 C11 C12 122.8(2) . .
C18 C13 C14 120.5(2) . .
C18 C13 N3 108.74(19) . .
C14 C13 N3 130.8(2) . .
C15 C14 C13 116.7(2) . .
C14 C15 C16 122.1(3) . .
C17 C16 C15 121.2(3) . .
C16 C17 C18 116.8(3) . .
N4 C18 C13 106.08(19) . .
N4 C18 C17 131.2(2) . .
C13 C18 C17 122.7(2) . .
N4 C19 C10 112.3(2) . 2_666
O3 C20 O4 125.3(2) . .
O3 C20 C21 120.0(2) . .
O4 C20 C21 114.40(19) . .
C26 C21 C22 119.2(2) 2_575 .
C26 C21 C20 124.4(2) 2_575 .
C22 C21 C20 116.4(2) . .
C23 C22 C21 120.9(2) . .
C24 C23 C22 119.8(2) . .
C23 C24 C27 120.1(2) . 2_575
O2 C25 O1 124.9(2) . .
O2 C25 C26 119.3(2) . .
O1 C25 C26 115.8(2) . .
C21 C26 C27 119.6(2) 2_575 .
C21 C26 C25 122.0(2) 2_575 .
C27 C26 C25 118.3(2) . .
C24 C27 C26 120.3(2) 2_575 .

loop_
_geom_bond_atom_site_label_1
_geom_bond_atom_site_label_2
_geom_bond_distance
_geom_bond_site_symmetry_2
Zn1 O1 1.9304(16) .
Zn1 O4 1.9551(17) .
Zn1 N1 2.047(2) .
Zn1 N3 2.0608(18) .
N1 C1 1.329(3) .
N1 C3 1.398(3) .
N2 C1 1.361(3) .
N2 C8 1.386(3) .
N2 C9 1.464(3) .
N3 C11 1.323(3) .
N3 C13 1.399(3) .
N4 C11 1.358(3) .
N4 C18 1.384(3) .
N4 C19 1.464(3) .
O1 C25 1.283(3) .
O2 C25 1.233(3) .
O3 C20 1.223(3) .
O4 C20 1.283(3) .
C1 C2 1.479(3) .
C3 C8 1.390(3) .
C3 C4 1.398(3) .
C4 C5 1.380(4) .
C5 C6 1.390(4) .
C6 C7 1.379(4) .
C7 C8 1.398(3) .
C9 C10 1.524(3) .
C10 C19 1.519(3) 2_666
C11 C12 1.482(3) .
C13 C18 1.388(3) .
C13 C14 1.393(3) .
C14 C15 1.381(4) .
C15 C16 1.407(4) .
C16 C17 1.361(4) .
C17 C18 1.394(3) .
C19 C10 1.519(3) 2_666
C20 C21 1.518(3) .
C21 C26 1.391(3) 2_575
C21 C22 1.392(3) .
C22 C23 1.383(3) .
C23 C24 1.378(4) .
C24 C27 1.383(3) 2_575
C25 C26 1.500(3) .
C26 C21 1.391(3) 2_575
C26 C27 1.397(3) .
C27 C24 1.383(3) 2_575
